data_1528708
loop_
_publ_author_name
'Macalik, L.'
'Tomaszewski, P.E.'
'Lisiecki, R.'
'Hanuza, J.'

_publ_section_title
;
 The crystal structure, vibrational and luminescence properties of the
 nanocrystalline K Eu (W O4)2 and K Gd (W O4)2:Eu(3+) obtained by the
 Pechini method
;
_journal_name_full 'Journal of Solid State Chemistry'
_journal_page_first 2591
_journal_page_last 2600
_journal_volume 181
_journal_year 2008
_chemical_formula_sum 'Eu K O8 W2'
_chemical_name_systematic 'K Eu (W O4)2'
_space_group_IT_number 15
_symmetry_space_group_name_Hall '-I 2yc'
_symmetry_space_group_name_H-M 'I 1 2/c 1'
_cell_angle_alpha 90
_cell_angle_beta 94.349
_cell_angle_gamma 90
_cell_formula_units_Z 4
_cell_length_a 8.1146
_cell_length_b 10.4496
_cell_length_c 7.5963
_cell_volume 642.268
_citation_journal_id_ASTM JSSCBI
_cod_data_source_file Macalik_JSSCBI_2008_1588.cif
_cod_data_source_block Eu1K1O8W2
_cod_original_cell_volume 642.2685
_cod_original_sg_symbol_Hall '-C 2yc (x,y,-x+z)'
_cod_original_formula_sum 'Eu1 K1 O8 W2'
_cod_database_code 1528708

loop_
_symmetry_equiv_pos_as_xyz
x,y,z
-x,y,-z+1/2
-x,-y,-z
x,-y,z-1/2
x+1/2,y+1/2,z+1/2
-x+1/2,y+1/2,-z+1
-x+1/2,-y+1/2,-z+1/2
x+1/2,-y+1/2,z

loop_
_atom_site_label
_atom_site_type_symbol
_atom_site_fract_x
_atom_site_fract_y
_atom_site_fract_z
_atom_site_occupancy
_atom_site_U_iso_or_equiv
O1 O-2 0.887 0.435 0.501 1 0.0
K1 K+1 0.5 0.799 0.75 1 0.0
Eu1 Eu+3 0.5 0.229 0.75 1 0.0
O4 O-2 0.695 0.422 0.235 1 0.0
O2 O-2 0.527 0.401 0.534 1 0.0
O3 O-2 0.749 0.676 0.34 1 0.0
W1 W+6 0.693 0.504 0.459 1 0.0
